data_1574107
loop_
_publ_author_name
'Phang, Si Jia Isabel'
'Zhang, Zheng-Feng'
'Su, Ming-Der'
'So, Cheuk-Wai'

_publ_section_title
;
 An N-phosphinoamidinato borasilenide: a vinyl-analogous anion containing
 a base-stabilised B&#xE001;Si double bond
;
_journal_issue 16
_journal_name_full 'Chemical Science'
_journal_page_first 6763
_journal_page_last 6769
_journal_paper_doi 10.1039/D5SC00047E
_journal_volume 16
_journal_year 2025
_chemical_formula_sum 'C81 H111 B2 Cu2 N4 P3 Si2'
_chemical_formula_weight 1438.52
_space_group_crystal_system monoclinic
_space_group_IT_number 14
_space_group_name_Hall '-P 2ybc'
_space_group_name_H-M_alt 'P 1 21/c 1'
_atom_sites_solution_hydrogens geom
_atom_sites_solution_primary dual
_audit_update_record
;
2024-10-29 deposited with the CCDC.	2025-03-10 downloaded from the CCDC.
;
_cell_angle_alpha 90
_cell_angle_beta 100.860(2)
_cell_angle_gamma 90
_cell_formula_units_Z 4
_cell_length_a 15.9089(9)
_cell_length_b 12.3323(6)
_cell_length_c 40.245(3)
_cell_measurement_reflns_used 9702
_cell_measurement_temperature 100.(2)
_cell_measurement_theta_max 30.9601
_cell_measurement_theta_min 2.2237
_cell_volume 7754.4(8)
_computing_cell_refinement 'SAINT V8.40B (Bruker AXS LLC, 2019)'
_computing_data_collection 'APEX4 (Ver 2021.4-0, Bruker AXS Inc., 2021)'
_computing_data_reduction 'SAINT V8.40B (Bruker AXS LLC, 2019)'
_computing_molecular_graphics 'shelXle (C.B. Huebschle, rev 1242)'
_computing_publication_material 'APEX4 (Ver 2021.4-0, Bruker AXS Inc., 2021)'
_computing_structure_refinement 'SHELXL-2018/3 (Sheldrick, 2018)'
_computing_structure_solution 'XT, VERSION 2018/2'
_diffrn_ambient_temperature 100.(2)
_diffrn_detector_area_resol_mean 7.3910
_diffrn_measured_fraction_theta_full 0.996
_diffrn_measured_fraction_theta_max 0.996
_diffrn_measurement_device 'four-circle diffractometer'
_diffrn_measurement_device_type 'Photon II CPADs detector'
_diffrn_measurement_method 'phi and omega scans'
_diffrn_radiation_monochromator 'Multilayer Mirror'
_diffrn_radiation_probe x-ray
_diffrn_radiation_type MoK\a
_diffrn_radiation_wavelength 0.71073
_diffrn_reflns_av_R_equivalents 0.1432
_diffrn_reflns_av_unetI/netI 0.0925
_diffrn_reflns_limit_h_max 23
_diffrn_reflns_limit_h_min -23
_diffrn_reflns_limit_k_max 15
_diffrn_reflns_limit_k_min -17
_diffrn_reflns_limit_l_max 58
_diffrn_reflns_limit_l_min -58
_diffrn_reflns_number 166025
_diffrn_reflns_theta_full 25.24
_diffrn_reflns_theta_max 31.05
_diffrn_reflns_theta_min 2.10
_diffrn_source 'Incoatec microfocus source'
_diffrn_source_current 1.4
_diffrn_source_power 0.07
_diffrn_source_type 'Bruker D8 Quest'
_diffrn_source_voltage 50
_exptl_absorpt_coefficient_mu 0.686
_exptl_absorpt_correction_T_max 0.92
_exptl_absorpt_correction_T_min 0.42
_exptl_absorpt_correction_type multi-scan
_exptl_absorpt_process_details
;
Krause, L., Herbst-Irmer, R., Sheldrick, G. M., Stalke, D. (2015).
"Comparison of silver and molybdenum microfocus X-ray sources for
single-crystal structure determination"
J. Appl. Cryst. 48, 3-10.
doi:10.1107/S1600576714022985
;
_exptl_crystal_colour brown
_exptl_crystal_density_diffrn 1.232
_exptl_crystal_density_method 'not measured'
_exptl_crystal_description block
_exptl_crystal_F_000 3064
_exptl_crystal_size_max 0.160
_exptl_crystal_size_mid 0.140
_exptl_crystal_size_min 0.120
_refine_diff_density_max 0.778
_refine_diff_density_min -0.612
_refine_ls_extinction_method none
_refine_ls_goodness_of_fit_ref 1.030
_refine_ls_hydrogen_treatment constr
_refine_ls_matrix_type full
_refine_ls_number_parameters 846
_refine_ls_number_reflns 24733
_refine_ls_number_restraints 0
_refine_ls_restrained_S_all 1.030
_refine_ls_R_factor_all 0.1009
_refine_ls_R_factor_gt 0.0537
_refine_ls_shift/su_max 0.004
_refine_ls_shift/su_mean 0.000
_refine_ls_structure_factor_coef Fsqd
_refine_ls_weighting_details 'w=1/[\s^2^(Fo^2^)+(0.0449P)^2^+4.6541P] where P=(Fo^2^+2Fc^2^)/3'
_refine_ls_weighting_scheme calc
_refine_ls_wR_factor_gt 0.1142
_refine_ls_wR_factor_ref 0.1363
_reflns_Friedel_coverage 0.000
_reflns_number_gt 16350
_reflns_number_total 24733
_reflns_threshold_expression 'I > 2\s(I)'
_cod_data_source_file d5sc00047e2.cif
_cod_data_source_block scw3196m
_cod_depositor_comments
;
The following automatic conversions were performed:

data item '_diffrn_radiation_probe' value 'X-ray' was changed to
'x-ray' in accordance with the
/home/data/users/saulius/crontab/automatic-downloads/rss-feeds/RSC/lib/dictionaries/cif_core.dic
dictionary named 'cif_core.dic' version 2.4.2 last updated on
2011-04-26.

data item '_exptl_absorpt_correction_type' value 'Multi-Scan' was
changed to 'multi-scan' in accordance with the
/home/data/users/saulius/crontab/automatic-downloads/rss-feeds/RSC/lib/dictionaries/cif_core.dic
dictionary named 'cif_core.dic' version 2.4.2 last updated on
2011-04-26.

Automatic conversion script
Id: cif_fix_values 8170 2020-07-09 18:12:32Z antanas 

 Adding full bibliography for 1574102--1574107.cif.
;
_cod_database_code 1574107

loop_
_space_group_symop_operation_xyz
'x, y, z'
'-x, y+1/2, -z+1/2'
'-x, -y, -z'
'x, -y-1/2, z-1/2'

loop_
_atom_site_type_symbol
_atom_site_label
_atom_site_fract_x
_atom_site_fract_y
_atom_site_fract_z
_atom_site_U_iso_or_equiv
_atom_site_adp_type
_atom_site_calc_flag
_atom_site_refinement_flags_adp
_atom_site_refinement_flags_occupancy
_atom_site_refinement_flags_posn
_atom_site_occupancy
_atom_site_disorder_assembly
_atom_site_disorder_group
C C1 0.55883(13) 0.45325(18) 0.60524(6) 0.0166(4) Uani d . . . 1 . .
C C2 0.56662(14) 0.41143(18) 0.57339(6) 0.0184(5) Uani d . . . 1 . .
C C3 0.57182(15) 0.4841(2) 0.54744(6) 0.0226(5) Uani d . . . 1 . .
H H3 0.575201 0.457197 0.525613 0.027000 Uiso calc U . R 1 . .
C C4 0.57214(15) 0.5952(2) 0.55288(6) 0.0232(5) Uani d . . . 1 . .
H H4 0.576591 0.643864 0.534999 0.028000 Uiso calc U . R 1 . .
C C5 0.56592(15) 0.63474(19) 0.58461(6) 0.0218(5) Uani d . . . 1 . .
H H5 0.567166 0.710865 0.588288 0.026000 Uiso calc U . R 1 . .
C C6 0.55789(14) 0.56568(18) 0.61117(6) 0.0184(5) Uani d . . . 1 . .
C C7 0.54898(15) 0.61432(19) 0.64501(6) 0.0208(5) Uani d . . . 1 . .
H H7 0.554241 0.554292 0.661980 0.025000 Uiso calc U . R 1 . .
C C8 0.61888(16) 0.6983(2) 0.65770(7) 0.0256(5) Uani d . . . 1 . .
H H8A 0.614169 0.721862 0.680542 0.038000 Uiso calc U . R 1 . .
H H8B 0.611790 0.761024 0.642465 0.038000 Uiso calc U . R 1 . .
H H8C 0.675292 0.665765 0.658212 0.038000 Uiso calc U . R 1 . .
C C9 0.46041(16) 0.6665(2) 0.64266(7) 0.0262(5) Uani d . . . 1 . .
H H9A 0.454953 0.695231 0.664861 0.039000 Uiso calc U . R 1 . .
H H9B 0.415934 0.611898 0.635503 0.039000 Uiso calc U . R 1 . .
H H9C 0.453828 0.725697 0.626126 0.039000 Uiso calc U . R 1 . .
C C10 0.57439(16) 0.28965(19) 0.56796(6) 0.0219(5) Uani d . . . 1 . .
H H10 0.599717 0.257051 0.590360 0.026000 Uiso calc U . R 1 . .
C C11 0.63340(18) 0.2601(2) 0.54330(8) 0.0324(6) Uani d . . . 1 . .
H H11A 0.642265 0.181447 0.543539 0.049000 Uiso calc U . R 1 . .
H H11B 0.688619 0.296698 0.550176 0.049000 Uiso calc U . R 1 . .
H H11C 0.607039 0.283279 0.520409 0.049000 Uiso calc U . R 1 . .
C C12 0.48716(18) 0.2374(2) 0.55633(8) 0.0315(6) Uani d . . . 1 . .
H H12A 0.493591 0.158354 0.556102 0.047000 Uiso calc U . R 1 . .
H H12B 0.462522 0.262778 0.533494 0.047000 Uiso calc U . R 1 . .
H H12C 0.449183 0.257300 0.571891 0.047000 Uiso calc U . R 1 . .
C C13 0.62928(14) 0.35285(17) 0.65392(6) 0.0164(4) Uani d . . . 1 . .
C C14 0.70931(14) 0.41630(18) 0.65174(6) 0.0185(5) Uani d . . . 1 . .
C C15 0.74868(15) 0.4170(2) 0.62385(6) 0.0231(5) Uani d . . . 1 . .
H H15 0.723478 0.378828 0.603952 0.028000 Uiso calc U . R 1 . .
C C16 0.82492(16) 0.4731(2) 0.62479(7) 0.0284(6) Uani d . . . 1 . .
H H16 0.851888 0.472303 0.605645 0.034000 Uiso calc U . R 1 . .
C C17 0.86146(16) 0.5299(2) 0.65327(7) 0.0300(6) Uani d . . . 1 . .
H H17 0.912743 0.569636 0.653583 0.036000 Uiso calc U . R 1 . .
C C18 0.82341(16) 0.5289(2) 0.68146(7) 0.0273(6) Uani d . . . 1 . .
H H18 0.848667 0.567794 0.701203 0.033000 Uiso calc U . R 1 . .
C C19 0.74814(15) 0.47094(18) 0.68091(7) 0.0214(5) Uani d . . . 1 . .
H H19 0.723062 0.468621 0.700533 0.026000 Uiso calc U . R 1 . .
C C20 0.61324(15) 0.21759(19) 0.73997(6) 0.0204(5) Uani d . . . 1 . .
C C21 0.71198(15) 0.2265(2) 0.74802(7) 0.0269(5) Uani d . . . 1 . .
H H21A 0.731050 0.241391 0.772184 0.040000 Uiso calc U . R 1 . .
H H21B 0.730319 0.285548 0.734739 0.040000 Uiso calc U . R 1 . .
H H21C 0.737132 0.158093 0.742238 0.040000 Uiso calc U . R 1 . .
C C22 0.57688(16) 0.3250(2) 0.75039(7) 0.0263(5) Uani d . . . 1 . .
H H22A 0.599694 0.339077 0.774352 0.039000 Uiso calc U . R 1 . .
H H22B 0.514328 0.320272 0.746787 0.039000 Uiso calc U . R 1 . .
H H22C 0.593406 0.384093 0.736668 0.039000 Uiso calc U . R 1 . .
C C23 0.58594(17) 0.1247(2) 0.76097(6) 0.0272(5) Uani d . . . 1 . .
H H23A 0.609423 0.136970 0.784983 0.041000 Uiso calc U . R 1 . .
H H23B 0.607610 0.055868 0.753814 0.041000 Uiso calc U . R 1 . .
H H23C 0.523327 0.122019 0.757521 0.041000 Uiso calc U . R 1 . .
C C24 0.59369(14) 0.06599(18) 0.67698(6) 0.0195(5) Uani d . . . 1 . .
C C25 0.58789(16) 0.0784(2) 0.63864(6) 0.0236(5) Uani d . . . 1 . .
H H25A 0.591089 0.006784 0.628421 0.035000 Uiso calc U . R 1 . .
H H25B 0.635417 0.123468 0.634298 0.035000 Uiso calc U . R 1 . .
H H25C 0.533456 0.113003 0.628734 0.035000 Uiso calc U . R 1 . .
C C26 0.52421(16) -0.01390(19) 0.68312(7) 0.0242(5) Uani d . . . 1 . .
H H26A 0.532694 -0.083786 0.672641 0.036000 Uiso calc U . R 1 . .
H H26B 0.467703 0.014992 0.673134 0.036000 Uiso calc U . R 1 . .
H H26C 0.527865 -0.023904 0.707509 0.036000 Uiso calc U . R 1 . .
C C27 0.68288(16) 0.0213(2) 0.69203(7) 0.0260(5) Uani d . . . 1 . .
H H27A 0.692795 -0.045762 0.680298 0.039000 Uiso calc U . R 1 . .
H H27B 0.686309 0.006275 0.716155 0.039000 Uiso calc U . R 1 . .
H H27C 0.726447 0.074996 0.689229 0.039000 Uiso calc U . R 1 . .
C C28 0.38690(14) 0.24059(18) 0.70246(6) 0.0169(4) Uani d . . . 1 . .
C C29 0.33470(15) 0.3294(2) 0.70727(7) 0.0241(5) Uani d . . . 1 . .
H H29 0.339389 0.394740 0.695243 0.029000 Uiso calc U . R 1 . .
C C30 0.27666(17) 0.3245(2) 0.72904(7) 0.0300(6) Uani d . . . 1 . .
H H30 0.241923 0.385676 0.731333 0.036000 Uiso calc U . R 1 . .
C C31 0.26886(17) 0.2314(2) 0.74744(7) 0.0296(6) Uani d . . . 1 . .
H H31 0.229776 0.228315 0.762589 0.036000 Uiso calc U . R 1 . .
C C32 0.31920(17) 0.1431(2) 0.74326(7) 0.0272(5) Uani d . . . 1 . .
H H32 0.314948 0.078767 0.755816 0.033000 Uiso calc U . R 1 . .
C C33 0.37568(15) 0.14696(19) 0.72108(6) 0.0214(5) Uani d . . . 1 . .
H H33 0.408121 0.084047 0.718310 0.026000 Uiso calc U . R 1 . .
C C34 0.07816(13) 0.36273(17) 0.60188(6) 0.0153(4) Uani d . . . 1 . .
C C35 0.09538(14) 0.45910(18) 0.62062(6) 0.0173(4) Uani d . . . 1 . .
C C36 0.05033(14) 0.55307(18) 0.60843(6) 0.0198(5) Uani d . . . 1 . .
H H36 0.061095 0.618298 0.621077 0.024000 Uiso calc U . R 1 . .
C C37 -0.00911(14) 0.55387(19) 0.57868(6) 0.0211(5) Uani d . . . 1 . .
H H37 -0.037820 0.619004 0.570661 0.025000 Uiso calc U . R 1 . .
C C38 -0.02623(14) 0.45834(19) 0.56071(6) 0.0201(5) Uani d . . . 1 . .
H H38 -0.067635 0.458201 0.540337 0.024000 Uiso calc U . R 1 . .
C C39 0.01591(14) 0.36228(18) 0.57183(6) 0.0170(4) Uani d . . . 1 . .
C C40 -0.00584(15) 0.26184(19) 0.54993(6) 0.0210(5) Uani d . . . 1 . .
H H40 0.020114 0.197779 0.563283 0.025000 Uiso calc U . R 1 . .
C C41 -0.10263(16) 0.2421(2) 0.54010(7) 0.0286(6) Uani d . . . 1 . .
H H41A -0.113009 0.170882 0.529307 0.043000 Uiso calc U . R 1 . .
H H41B -0.128524 0.298527 0.524273 0.043000 Uiso calc U . R 1 . .
H H41C -0.128132 0.244329 0.560433 0.043000 Uiso calc U . R 1 . .
C C42 0.03415(18) 0.2701(2) 0.51818(7) 0.0290(6) Uani d . . . 1 . .
H H42A 0.019414 0.205301 0.504180 0.044000 Uiso calc U . R 1 . .
H H42B 0.096505 0.275472 0.524861 0.044000 Uiso calc U . R 1 . .
H H42C 0.012066 0.334629 0.505229 0.044000 Uiso calc U . R 1 . .
C C43 0.16118(15) 0.46969(18) 0.65306(6) 0.0195(5) Uani d . . . 1 . .
H H43 0.183605 0.395898 0.660234 0.023000 Uiso calc U . R 1 . .
C C44 0.23599(15) 0.54101(19) 0.64731(7) 0.0237(5) Uani d . . . 1 . .
H H44A 0.276960 0.549046 0.668638 0.036000 Uiso calc U . R 1 . .
H H44B 0.214397 0.612564 0.639231 0.036000 Uiso calc U . R 1 . .
H H44C 0.264467 0.507041 0.630398 0.036000 Uiso calc U . R 1 . .
C C45 0.12227(17) 0.5199(2) 0.68178(7) 0.0266(5) Uani d . . . 1 . .
H H45A 0.165236 0.520200 0.702721 0.040000 Uiso calc U . R 1 . .
H H45B 0.072690 0.476956 0.685114 0.040000 Uiso calc U . R 1 . .
H H45C 0.104145 0.594427 0.675779 0.040000 Uiso calc U . R 1 . .
C C46 0.07968(14) 0.17722(17) 0.62184(6) 0.0156(4) Uani d . . . 1 . .
C C47 0.00391(14) 0.20264(17) 0.63765(6) 0.0181(4) Uani d . . . 1 . .
C C48 0.01484(16) 0.26748(19) 0.66642(7) 0.0236(5) Uani d . . . 1 . .
H H48 0.068331 0.301841 0.674292 0.028000 Uiso calc U . R 1 . .
C C49 -0.05196(19) 0.2822(2) 0.68365(7) 0.0312(6) Uani d . . . 1 . .
H H49 -0.044061 0.326487 0.703305 0.037000 Uiso calc U . R 1 . .
C C50 -0.13015(18) 0.2325(2) 0.67233(8) 0.0314(6) Uani d . . . 1 . .
H H50 -0.176040 0.242922 0.684069 0.038000 Uiso calc U . R 1 . .
C C51 -0.14098(16) 0.1676(2) 0.64380(7) 0.0287(6) Uani d . . . 1 . .
H H51 -0.194752 0.134016 0.635824 0.034000 Uiso calc U . R 1 . .
C C52 -0.07422(15) 0.1511(2) 0.62683(7) 0.0232(5) Uani d . . . 1 . .
H H52 -0.081715 0.104477 0.607705 0.028000 Uiso calc U . R 1 . .
C C53 0.20529(14) -0.08170(18) 0.64802(6) 0.0190(5) Uani d . . . 1 . .
C C54 0.21852(17) -0.0027(2) 0.67793(6) 0.0261(5) Uani d . . . 1 . .
H H54A 0.243121 -0.041659 0.698724 0.039000 Uiso calc U . R 1 . .
H H54B 0.163339 0.028694 0.680246 0.039000 Uiso calc U . R 1 . .
H H54C 0.257558 0.055267 0.673960 0.039000 Uiso calc U . R 1 . .
C C55 0.13578(15) -0.16266(19) 0.65301(7) 0.0229(5) Uani d . . . 1 . .
H H55A 0.152199 -0.198003 0.675090 0.034000 Uiso calc U . R 1 . .
H H55B 0.129217 -0.217527 0.635092 0.034000 Uiso calc U . R 1 . .
H H55C 0.081440 -0.124268 0.652041 0.034000 Uiso calc U . R 1 . .
C C56 0.29014(16) -0.1408(2) 0.64803(7) 0.0266(5) Uani d . . . 1 . .
H H56A 0.301541 -0.191096 0.667204 0.040000 Uiso calc U . R 1 . .
H H56B 0.336656 -0.087675 0.650045 0.040000 Uiso calc U . R 1 . .
H H56C 0.286446 -0.181313 0.626864 0.040000 Uiso calc U . R 1 . .
C C57 0.11839(14) -0.07882(18) 0.57277(6) 0.0188(5) Uani d . . . 1 . .
C C58 0.10478(17) -0.0056(2) 0.54148(6) 0.0248(5) Uani d . . . 1 . .
H H58A 0.076106 -0.046811 0.521745 0.037000 Uiso calc U . R 1 . .
H H58B 0.160310 0.020232 0.537533 0.037000 Uiso calc U . R 1 . .
H H58C 0.069227 0.056494 0.545150 0.037000 Uiso calc U . R 1 . .
C C59 0.17351(17) -0.17570(19) 0.56642(7) 0.0269(6) Uani d . . . 1 . .
H H59A 0.146637 -0.212484 0.545522 0.040000 Uiso calc U . R 1 . .
H H59B 0.178613 -0.226420 0.585439 0.040000 Uiso calc U . R 1 . .
H H59C 0.230551 -0.150166 0.564234 0.040000 Uiso calc U . R 1 . .
C C60 0.02953(16) -0.1185(2) 0.57723(7) 0.0293(6) Uani d . . . 1 . .
H H60A -0.000861 -0.149316 0.555862 0.044000 Uiso calc U . R 1 . .
H H60B -0.003246 -0.057415 0.583743 0.044000 Uiso calc U . R 1 . .
H H60C 0.036080 -0.174182 0.594911 0.044000 Uiso calc U . R 1 . .
C C61 0.32618(14) 0.04743(18) 0.57512(6) 0.0180(4) Uani d . . . 1 . .
C C62 0.31731(15) 0.0746(2) 0.54072(6) 0.0235(5) Uani d . . . 1 . .
H H62 0.275565 0.126885 0.531494 0.028000 Uiso calc U . R 1 . .
C C63 0.36725(16) 0.0278(2) 0.51959(7) 0.0296(6) Uani d . . . 1 . .
H H63 0.358501 0.047897 0.496401 0.035000 Uiso calc U . R 1 . .
C C64 0.42930(17) -0.0474(2) 0.53211(7) 0.0296(6) Uani d . . . 1 . .
H H64 0.462465 -0.080768 0.517638 0.035000 Uiso calc U . R 1 . .
C C65 0.44237(17) -0.0734(2) 0.56614(7) 0.0285(6) Uani d . . . 1 . .
H H65 0.486004 -0.123525 0.575258 0.034000 Uiso calc U . R 1 . .
C C66 0.39212(16) -0.02672(19) 0.58716(7) 0.0235(5) Uani d . . . 1 . .
H H66 0.402757 -0.045634 0.610457 0.028000 Uiso calc U . R 1 . .
C C67 0.3163(2) 0.4319(2) 0.51763(7) 0.0337(6) Uani d . . . 1 . .
H H67A 0.290853 0.474761 0.497754 0.051000 Uiso calc U . R 1 . .
H H67B 0.291167 0.359123 0.515821 0.051000 Uiso calc U . R 1 . .
H H67C 0.378228 0.426540 0.518831 0.051000 Uiso calc U . R 1 . .
C C68 0.34052(16) 0.6318(2) 0.55278(7) 0.0285(6) Uani d . . . 1 . .
H H68A 0.314118 0.665641 0.531308 0.043000 Uiso calc U . R 1 . .
H H68B 0.402389 0.625573 0.553887 0.043000 Uiso calc U . R 1 . .
H H68C 0.329534 0.676623 0.571624 0.043000 Uiso calc U . R 1 . .
C C69 0.18161(15) 0.5275(2) 0.54368(7) 0.0254(5) Uani d . . . 1 . .
H H69A 0.171188 0.569102 0.522553 0.038000 Uiso calc U . R 1 . .
H H69B 0.163213 0.569984 0.561603 0.038000 Uiso calc U . R 1 . .
H H69C 0.149216 0.459500 0.540423 0.038000 Uiso calc U . R 1 . .
C C70 0.01616(13) 0.24957(13) 0.78809(6) 0.0406(7) Uani d . . G 1 . .
H H70 0.019440 0.172665 0.787884 0.049000 Uiso calc U . R 1 . .
C C71 -0.05535(11) 0.30193(17) 0.76993(5) 0.0389(7) Uani d . . G 1 . .
H H71 -0.100950 0.260808 0.757313 0.047000 Uiso calc U . R 1 . .
C C72 -0.06014(14) 0.41446(17) 0.77023(6) 0.0532(9) Uani d . . G 1 . .
H H72 -0.109019 0.450243 0.757821 0.064000 Uiso calc U . R 1 . .
C C73 0.00658(17) 0.47463(13) 0.78869(7) 0.0656(12) Uani d . . G 1 . .
H H73 0.003301 0.551535 0.788899 0.079000 Uiso calc U . R 1 . .
C C74 0.07809(14) 0.42227(18) 0.80685(7) 0.0756(14) Uani d . . G 1 . .
H H74 0.123691 0.463394 0.819470 0.091000 Uiso calc U . R 1 . .
C C75 0.08289(11) 0.30974(18) 0.80655(7) 0.0619(11) Uani d . . G 1 . .
H H75 0.131762 0.273959 0.818963 0.074000 Uiso calc U . R 1 . .
C C76 0.19208(13) 0.1943(2) 0.45750(5) 0.0533(10) Uani d . . G 1 . .
H H76 0.175518 0.221422 0.477398 0.064000 Uiso calc U . R 1 . .
C C77 0.20814(14) 0.26566(14) 0.43270(6) 0.0488(9) Uani d . . G 1 . .
H H77 0.202551 0.341575 0.435651 0.059000 Uiso calc U . R 1 . .
C C78 0.23238(15) 0.22596(18) 0.40358(5) 0.0541(9) Uani d . . G 1 . .
H H78 0.243353 0.274739 0.386630 0.065000 Uiso calc U . R 1 . .
C C79 0.24056(15) 0.1149(2) 0.39926(5) 0.0574(10) Uani d . . G 1 . .
H H79 0.257122 0.087749 0.379354 0.069000 Uiso calc U . R 1 . .
C C80 0.22450(15) 0.04351(14) 0.42405(7) 0.0561(10) Uani d . . G 1 . .
H H80 0.230089 -0.032405 0.421100 0.067000 Uiso calc U . R 1 . .
C C81 0.20026(14) 0.08321(19) 0.45317(5) 0.0570(11) Uani d . . G 1 . .
H H81 0.189287 0.034430 0.470122 0.068000 Uiso calc U . R 1 . .
B B1 0.45603(16) 0.2519(2) 0.67877(7) 0.0166(5) Uani d . . . 1 . .
B B2 0.26156(16) 0.0951(2) 0.59754(7) 0.0165(5) Uani d . . . 1 . .
Cu Cu1 0.32725(2) 0.38444(2) 0.60035(2) 0.01572(7) Uani d . . . 1 . .
Cu Cu2 0.35519(2) 0.19402(2) 0.63492(2) 0.01701(7) Uani d . . . 1 . .
N N1 0.55407(11) 0.37662(15) 0.63231(5) 0.0159(4) Uani d . . . 1 . .
N N2 0.64050(12) 0.28322(15) 0.67845(5) 0.0173(4) Uani d . . . 1 . .
N N3 0.12536(11) 0.26219(14) 0.61191(5) 0.0148(4) Uani d . . . 1 . .
N N4 0.09521(12) 0.07452(15) 0.62060(5) 0.0174(4) Uani d . . . 1 . .
P P1 0.57131(4) 0.20371(4) 0.69309(2) 0.01527(11) Uani d . . . 1 . .
P P2 0.17430(4) 0.00497(4) 0.60936(2) 0.01512(11) Uani d . . . 1 . .
P P3 0.29507(4) 0.49762(5) 0.55563(2) 0.01816(12) Uani d . . . 1 . .
Si Si1 0.44736(4) 0.35183(5) 0.64165(2) 0.01518(12) Uani d . . . 1 . .
Si Si2 0.22663(4) 0.24489(5) 0.59682(2) 0.01510(12) Uani d . . . 1 . .

loop_
_atom_site_aniso_label
_atom_site_aniso_U_11
_atom_site_aniso_U_22
_atom_site_aniso_U_33
_atom_site_aniso_U_12
_atom_site_aniso_U_13
_atom_site_aniso_U_23
C1 0.0131(10) 0.0184(10) 0.0190(12) 0.0004(8) 0.0046(9) 0.0018(9)
C2 0.0173(10) 0.0202(11) 0.0182(12) -0.0009(8) 0.0045(9) 0.0016(9)
C3 0.0225(11) 0.0273(12) 0.0198(12) -0.0020(9) 0.0088(10) -0.0002(10)
C4 0.0251(12) 0.0254(12) 0.0205(13) 0.0011(9) 0.0079(10) 0.0073(10)
C5 0.0220(11) 0.0187(11) 0.0255(13) 0.0001(9) 0.0066(10) 0.0040(9)
C6 0.0145(10) 0.0201(10) 0.0215(12) 0.0002(8) 0.0059(9) 0.0016(9)
C7 0.0235(11) 0.0187(10) 0.0214(12) 0.0013(9) 0.0072(10) 0.0013(9)
C8 0.0304(13) 0.0214(11) 0.0248(13) 0.0002(10) 0.0051(11) -0.0010(10)
C9 0.0266(12) 0.0255(12) 0.0296(14) 0.0014(10) 0.0129(11) -0.0028(10)
C10 0.0280(12) 0.0213(11) 0.0178(12) 0.0008(9) 0.0075(10) 0.0000(9)
C11 0.0344(14) 0.0312(14) 0.0339(16) -0.0004(11) 0.0120(12) -0.0077(12)
C12 0.0343(14) 0.0260(13) 0.0350(16) -0.0045(11) 0.0086(12) -0.0053(11)
C13 0.0158(10) 0.0165(10) 0.0182(11) 0.0011(8) 0.0066(9) -0.0030(8)
C14 0.0157(10) 0.0168(10) 0.0238(12) 0.0010(8) 0.0054(9) 0.0044(9)
C15 0.0183(11) 0.0299(12) 0.0217(13) 0.0004(9) 0.0052(10) 0.0036(10)
C16 0.0206(12) 0.0396(15) 0.0272(14) -0.0012(10) 0.0101(11) 0.0094(11)
C17 0.0196(12) 0.0289(13) 0.0421(17) -0.0043(10) 0.0071(11) 0.0088(12)
C18 0.0223(12) 0.0221(12) 0.0359(15) -0.0042(9) 0.0016(11) -0.0023(11)
C19 0.0187(11) 0.0197(11) 0.0267(13) 0.0009(9) 0.0067(10) -0.0003(9)
C20 0.0185(11) 0.0255(11) 0.0163(12) 0.0012(9) 0.0007(9) -0.0011(9)
C21 0.0197(11) 0.0367(14) 0.0220(13) 0.0019(10) -0.0018(10) 0.0000(11)
C22 0.0259(12) 0.0313(13) 0.0196(13) 0.0030(10) -0.0010(10) -0.0075(10)
C23 0.0287(13) 0.0353(14) 0.0167(12) 0.0014(11) 0.0021(10) 0.0049(10)
C24 0.0186(11) 0.0166(10) 0.0236(13) 0.0015(8) 0.0050(9) -0.0006(9)
C25 0.0251(12) 0.0226(11) 0.0245(13) 0.0006(9) 0.0083(10) -0.0031(10)
C26 0.0273(12) 0.0184(11) 0.0287(14) -0.0027(9) 0.0096(11) -0.0029(10)
C27 0.0241(12) 0.0239(12) 0.0305(14) 0.0063(10) 0.0064(11) 0.0024(10)
C28 0.0149(10) 0.0227(11) 0.0125(11) -0.0011(8) 0.0007(8) -0.0018(9)
C29 0.0224(11) 0.0277(12) 0.0229(13) 0.0037(10) 0.0062(10) 0.0024(10)
C30 0.0268(13) 0.0402(15) 0.0241(14) 0.0086(11) 0.0075(11) 0.0003(11)
C31 0.0250(12) 0.0468(16) 0.0196(13) -0.0032(11) 0.0109(11) -0.0004(11)
C32 0.0303(13) 0.0304(13) 0.0220(13) -0.0097(11) 0.0081(11) 0.0026(10)
C33 0.0243(12) 0.0215(11) 0.0187(12) -0.0031(9) 0.0044(10) 0.0001(9)
C34 0.0151(10) 0.0145(9) 0.0172(11) 0.0013(8) 0.0054(8) 0.0004(8)
C35 0.0144(10) 0.0171(10) 0.0218(12) 0.0001(8) 0.0064(9) 0.0011(9)
C36 0.0182(11) 0.0166(10) 0.0256(13) -0.0005(8) 0.0062(9) -0.0014(9)
C37 0.0183(11) 0.0175(10) 0.0282(13) 0.0032(8) 0.0059(10) 0.0046(9)
C38 0.0177(10) 0.0230(11) 0.0194(12) 0.0015(9) 0.0029(9) 0.0039(9)
C39 0.0142(10) 0.0193(10) 0.0178(11) 0.0000(8) 0.0038(9) 0.0002(9)
C40 0.0248(12) 0.0192(11) 0.0167(12) -0.0004(9) -0.0021(9) -0.0001(9)
C41 0.0277(13) 0.0261(12) 0.0291(14) -0.0072(10) -0.0016(11) -0.0002(11)
C42 0.0359(14) 0.0283(13) 0.0224(14) -0.0018(11) 0.0044(11) -0.0051(10)
C43 0.0205(11) 0.0172(10) 0.0200(12) 0.0002(8) 0.0018(9) -0.0014(9)
C44 0.0221(11) 0.0182(11) 0.0298(14) -0.0009(9) 0.0023(10) -0.0033(10)
C45 0.0326(13) 0.0238(12) 0.0237(13) 0.0004(10) 0.0059(11) -0.0044(10)
C46 0.0150(10) 0.0177(10) 0.0134(11) 0.0010(8) 0.0011(8) 0.0002(8)
C47 0.0206(11) 0.0147(10) 0.0209(12) 0.0030(8) 0.0083(9) 0.0028(9)
C48 0.0301(13) 0.0187(11) 0.0244(13) -0.0011(9) 0.0111(11) -0.0005(10)
C49 0.0473(16) 0.0209(12) 0.0313(15) 0.0036(11) 0.0222(13) -0.0012(11)
C50 0.0348(14) 0.0244(12) 0.0424(17) 0.0081(11) 0.0259(13) 0.0109(12)
C51 0.0218(12) 0.0274(13) 0.0397(16) 0.0030(10) 0.0128(11) 0.0065(11)
C52 0.0209(11) 0.0240(11) 0.0257(13) 0.0021(9) 0.0074(10) 0.0027(10)
C53 0.0183(10) 0.0175(10) 0.0211(12) -0.0009(8) 0.0033(9) 0.0024(9)
C54 0.0321(13) 0.0259(12) 0.0184(12) -0.0080(10) 0.0000(10) 0.0021(10)
C55 0.0247(12) 0.0174(10) 0.0275(13) -0.0031(9) 0.0072(10) 0.0013(10)
C56 0.0220(12) 0.0296(13) 0.0277(14) 0.0044(10) 0.0037(10) 0.0101(11)
C57 0.0189(11) 0.0178(10) 0.0192(12) -0.0017(8) 0.0021(9) -0.0057(9)
C58 0.0294(13) 0.0236(12) 0.0183(12) -0.0006(10) -0.0033(10) -0.0047(10)
C59 0.0305(13) 0.0193(11) 0.0293(14) 0.0033(10) 0.0015(11) -0.0070(10)
C60 0.0241(12) 0.0333(14) 0.0298(15) -0.0085(11) 0.0036(11) -0.0083(11)
C61 0.0177(10) 0.0165(10) 0.0206(12) -0.0028(8) 0.0054(9) -0.0026(9)
C62 0.0219(11) 0.0278(12) 0.0212(13) -0.0002(10) 0.0052(10) -0.0018(10)
C63 0.0260(13) 0.0422(15) 0.0221(14) -0.0043(11) 0.0083(11) -0.0062(11)
C64 0.0271(13) 0.0295(13) 0.0360(16) -0.0041(10) 0.0161(12) -0.0117(12)
C65 0.0270(13) 0.0213(12) 0.0404(16) 0.0045(10) 0.0141(12) -0.0014(11)
C66 0.0248(12) 0.0202(11) 0.0267(13) 0.0011(9) 0.0078(10) 0.0004(10)
C67 0.0462(17) 0.0353(15) 0.0224(14) 0.0047(13) 0.0138(12) 0.0013(11)
C68 0.0229(12) 0.0237(12) 0.0381(16) -0.0031(10) 0.0040(11) 0.0097(11)
C69 0.0187(11) 0.0296(13) 0.0269(14) -0.0008(10) 0.0021(10) 0.0085(10)
C70 0.0366(16) 0.0408(16) 0.0453(19) 0.0033(13) 0.0100(14) -0.0087(14)
C71 0.0347(15) 0.056(2) 0.0267(16) -0.0010(14) 0.0080(12) -0.0056(14)
C72 0.064(2) 0.065(2) 0.0360(19) 0.0252(19) 0.0222(17) 0.0140(17)
C73 0.083(3) 0.0372(18) 0.090(3) 0.0015(19) 0.052(3) -0.007(2)
C74 0.047(2) 0.056(2) 0.125(4) -0.0095(18) 0.019(2) -0.040(3)
C75 0.0354(18) 0.055(2) 0.090(3) 0.0064(16) -0.0018(19) -0.025(2)
C76 0.0280(15) 0.092(3) 0.040(2) -0.0054(17) 0.0044(14) -0.0148(19)
C77 0.0273(15) 0.051(2) 0.066(2) 0.0040(14) 0.0025(16) -0.0049(18)
C78 0.0414(18) 0.066(2) 0.057(2) -0.0009(17) 0.0163(17) 0.0149(19)
C79 0.050(2) 0.079(3) 0.045(2) 0.0091(19) 0.0147(17) -0.013(2)
C80 0.050(2) 0.0457(19) 0.062(3) -0.0021(16) -0.0183(18) -0.0035(18)
C81 0.0410(19) 0.081(3) 0.041(2) -0.0262(18) -0.0127(16) 0.0232(19)
B1 0.0168(11) 0.0158(11) 0.0170(13) -0.0003(9) 0.0031(10) 0.0017(9)
B2 0.0156(11) 0.0148(11) 0.0195(13) 0.0019(9) 0.0045(10) 0.0012(9)
Cu1 0.01479(13) 0.01536(12) 0.01723(14) -0.00003(10) 0.00356(10) 0.00215(10)
Cu2 0.01507(13) 0.01726(13) 0.01820(15) -0.00116(10) 0.00187(11) -0.00003(11)
N1 0.0151(8) 0.0168(9) 0.0167(10) -0.0005(7) 0.0051(7) 0.0018(7)
N2 0.0143(8) 0.0179(9) 0.0201(10) -0.0006(7) 0.0045(7) -0.0001(7)
N3 0.0151(8) 0.0133(8) 0.0161(10) 0.0010(7) 0.0037(7) -0.0003(7)
N4 0.0169(9) 0.0160(8) 0.0197(10) -0.0013(7) 0.0048(8) -0.0013(7)
P1 0.0149(3) 0.0155(3) 0.0154(3) -0.0001(2) 0.0030(2) 0.0007(2)
P2 0.0151(3) 0.0131(2) 0.0169(3) -0.0004(2) 0.0027(2) -0.0012(2)
P3 0.0176(3) 0.0189(3) 0.0185(3) 0.0002(2) 0.0048(2) 0.0035(2)
Si1 0.0146(3) 0.0160(3) 0.0156(3) -0.0014(2) 0.0043(2) 0.0015(2)
Si2 0.0145(3) 0.0145(3) 0.0164(3) -0.0001(2) 0.0031(2) 0.0004(2)

loop_
_atom_type_symbol
_atom_type_description
_atom_type_scat_dispersion_real
_atom_type_scat_dispersion_imag
_atom_type_scat_source
C C 0.0033 0.0016 'International Tables Vol C Tables 4.2.6.8 and 6.1.1.4'
H H 0.0000 0.0000 'International Tables Vol C Tables 4.2.6.8 and 6.1.1.4'
B B 0.0013 0.0007 'International Tables Vol C Tables 4.2.6.8 and 6.1.1.4'
Cu Cu 0.3201 1.2651 'International Tables Vol C Tables 4.2.6.8 and 6.1.1.4'
N N 0.0061 0.0033 'International Tables Vol C Tables 4.2.6.8 and 6.1.1.4'
P P 0.1023 0.0942 'International Tables Vol C Tables 4.2.6.8 and 6.1.1.4'
Si Si 0.0817 0.0704 'International Tables Vol C Tables 4.2.6.8 and 6.1.1.4'

loop_
_geom_angle_atom_site_label_1
_geom_angle_atom_site_label_2
_geom_angle_atom_site_label_3
_geom_angle_site_symmetry_1
_geom_angle_site_symmetry_3
_geom_angle
_geom_angle_publ_flag
C6 C1 C2 . . 121.4(2) ?
C6 C1 N1 . . 120.6(2) ?
C2 C1 N1 . . 118.00(19) ?
C3 C2 C1 . . 118.4(2) ?
C3 C2 C10 . . 120.6(2) ?
C1 C2 C10 . . 120.9(2) ?
C4 C3 C2 . . 121.1(2) ?
C3 C4 C5 . . 119.6(2) ?
C4 C5 C6 . . 121.6(2) ?
C5 C6 C1 . . 117.8(2) ?
C5 C6 C7 . . 119.0(2) ?
C1 C6 C7 . . 123.2(2) ?
C6 C7 C8 . . 112.4(2) ?
C6 C7 C9 . . 110.5(2) ?
C8 C7 C9 . . 109.6(2) ?
C12 C10 C2 . . 111.6(2) ?
C12 C10 C11 . . 109.5(2) ?
C2 C10 C11 . . 113.7(2) ?
N2 C13 N1 . . 127.1(2) ?
N2 C13 C14 . . 113.02(19) ?
N1 C13 C14 . . 119.75(19) ?
C15 C14 C19 . . 118.9(2) ?
C15 C14 C13 . . 124.4(2) ?
C19 C14 C13 . . 116.5(2) ?
C14 C15 C16 . . 120.4(2) ?
C17 C16 C15 . . 120.4(2) ?
C16 C17 C18 . . 119.9(2) ?
C17 C18 C19 . . 120.0(2) ?
C18 C19 C14 . . 120.4(2) ?
C23 C20 C22 . . 109.5(2) ?
C23 C20 C21 . . 108.6(2) ?
C22 C20 C21 . . 107.6(2) ?
C23 C20 P1 . . 113.55(17) ?
C22 C20 P1 . . 105.72(16) ?
C21 C20 P1 . . 111.69(17) ?
C26 C24 C25 . . 108.5(2) ?
C26 C24 C27 . . 110.3(2) ?
C25 C24 C27 . . 107.9(2) ?
C26 C24 P1 . . 109.64(16) ?
C25 C24 P1 . . 106.10(16) ?
C27 C24 P1 . . 114.19(17) ?
C33 C28 C29 . . 115.3(2) ?
C33 C28 B1 . . 124.3(2) ?
C29 C28 B1 . . 120.4(2) ?
C30 C29 C28 . . 122.1(2) ?
C31 C30 C29 . . 120.7(2) ?
C32 C31 C30 . . 118.4(2) ?
C31 C32 C33 . . 121.0(2) ?
C32 C33 C28 . . 122.4(2) ?
C35 C34 C39 . . 119.8(2) ?
C35 C34 N3 . . 121.95(19) ?
C39 C34 N3 . . 118.21(19) ?
C36 C35 C34 . . 118.4(2) ?
C36 C35 C43 . . 117.0(2) ?
C34 C35 C43 . . 124.6(2) ?
C37 C36 C35 . . 122.1(2) ?
C36 C37 C38 . . 118.9(2) ?
C37 C38 C39 . . 121.4(2) ?
C38 C39 C34 . . 119.3(2) ?
C38 C39 C40 . . 117.6(2) ?
C34 C39 C40 . . 123.1(2) ?
C39 C40 C42 . . 110.1(2) ?
C39 C40 C41 . . 112.7(2) ?
C42 C40 C41 . . 110.4(2) ?
C35 C43 C44 . . 110.4(2) ?
C35 C43 C45 . . 111.8(2) ?
C44 C43 C45 . . 108.4(2) ?
N4 C46 N3 . . 128.3(2) ?
N4 C46 C47 . . 113.33(19) ?
N3 C46 C47 . . 118.36(19) ?
C48 C47 C52 . . 119.2(2) ?
C48 C47 C46 . . 119.3(2) ?
C52 C47 C46 . . 121.0(2) ?
C49 C48 C47 . . 120.3(2) ?
C50 C49 C48 . . 120.2(3) ?
C51 C50 C49 . . 119.5(2) ?
C52 C51 C50 . . 120.5(2) ?
C51 C52 C47 . . 120.2(2) ?
C55 C53 C54 . . 107.9(2) ?
C55 C53 C56 . . 110.34(19) ?
C54 C53 C56 . . 108.1(2) ?
C55 C53 P2 . . 113.39(16) ?
C54 C53 P2 . . 105.40(15) ?
C56 C53 P2 . . 111.39(17) ?
C58 C57 C59 . . 108.6(2) ?
C58 C57 C60 . . 107.0(2) ?
C59 C57 C60 . . 109.8(2) ?
C58 C57 P2 . . 107.03(15) ?
C59 C57 P2 . . 110.99(16) ?
C60 C57 P2 . . 113.16(17) ?
C62 C61 C66 . . 115.1(2) ?
C62 C61 B2 . . 120.8(2) ?
C66 C61 B2 . . 124.1(2) ?
C63 C62 C61 . . 122.7(2) ?
C64 C63 C62 . . 120.4(3) ?
C63 C64 C65 . . 118.8(2) ?
C64 C65 C66 . . 120.6(2) ?
C65 C66 C61 . . 122.4(2) ?
C71 C70 C75 . . 120.000000 ?
C70 C71 C72 . . 120.000000 ?
C73 C72 C71 . . 120.000000 ?
C72 C73 C74 . . 120.000000 ?
C75 C74 C73 . . 120.000000 ?
C74 C75 C70 . . 120.000000 ?
C77 C76 C81 . . 120.000000 ?
C76 C77 C78 . . 120.000000 ?
C79 C78 C77 . . 120.000000 ?
C78 C79 C80 . . 120.000000 ?
C79 C80 C81 . . 120.000000 ?
C80 C81 C76 . . 120.000000 ?
C28 B1 P1 . . 121.61(17) ?
C28 B1 Si1 . . 124.45(17) ?
P1 B1 Si1 . . 111.01(13) ?
C28 B1 Cu2 . . 88.34(13) ?
P1 B1 Cu2 . . 129.46(13) ?
Si1 B1 Cu2 . . 70.11(8) ?
C61 B2 P2 . . 120.10(16) ?
C61 B2 Si2 . . 123.83(17) ?
P2 B2 Si2 . . 109.92(12) ?
C61 B2 Cu2 . . 99.22(14) ?
P2 B2 Cu2 . . 124.54(13) ?
Si2 B2 Cu2 . . 69.21(8) ?
P3 Cu1 Si1 . . 135.29(2) ?
P3 Cu1 Si2 . . 110.90(2) ?
Si1 Cu1 Si2 . . 112.24(2) ?
P3 Cu1 Cu2 . . 158.53(2) ?
Si1 Cu1 Cu2 . . 56.712(17) ?
Si2 Cu1 Cu2 . . 55.935(17) ?
B2 Cu2 B1 . . 165.52(9) ?
B2 Cu2 Si2 . . 48.77(6) ?
B1 Cu2 Si2 . . 144.04(7) ?
B2 Cu2 Si1 . . 144.73(7) ?
B1 Cu2 Si1 . . 48.26(7) ?
Si2 Cu2 Si1 . . 106.68(2) ?
B2 Cu2 Cu1 . . 95.84(6) ?
B1 Cu2 Cu1 . . 98.60(6) ?
Si2 Cu2 Cu1 . . 53.846(16) ?
Si1 Cu2 Cu1 . . 53.205(17) ?
C13 N1 C1 . . 116.83(18) ?
C13 N1 Si1 . . 124.43(16) ?
C1 N1 Si1 . . 116.29(14) ?
C13 N2 P1 . . 130.98(16) ?
C46 N3 C34 . . 116.91(17) ?
C46 N3 Si2 . . 123.44(15) ?
C34 N3 Si2 . . 116.26(14) ?
C46 N4 P2 . . 132.76(17) ?
N2 P1 C24 . . 103.29(10) ?
N2 P1 C20 . . 99.67(10) ?
C24 P1 C20 . . 111.93(11) ?
N2 P1 B1 . . 111.80(10) ?
C24 P1 B1 . . 114.29(11) ?
C20 P1 B1 . . 114.33(11) ?
N4 P2 C53 . . 99.39(10) ?
N4 P2 C57 . . 103.13(10) ?
C53 P2 C57 . . 110.38(11) ?
N4 P2 B2 . . 113.14(10) ?
C53 P2 B2 . . 116.68(11) ?
C57 P2 B2 . . 112.59(11) ?
C69 P3 C67 . . 101.56(13) ?
C69 P3 C68 . . 100.71(12) ?
C67 P3 C68 . . 102.34(14) ?
C69 P3 Cu1 . . 113.65(9) ?
C67 P3 Cu1 . . 110.18(10) ?
C68 P3 Cu1 . . 125.41(9) ?
N1 Si1 B1 . . 109.45(10) ?
N1 Si1 Cu1 . . 119.61(7) ?
B1 Si1 Cu1 . . 126.67(8) ?
N1 Si1 Cu2 . . 132.54(7) ?
B1 Si1 Cu2 . . 61.63(8) ?
Cu1 Si1 Cu2 . . 70.083(19) ?
N3 Si2 B2 . . 111.98(10) ?
N3 Si2 Cu1 . . 121.84(6) ?
B2 Si2 Cu1 . . 120.85(8) ?
N3 Si2 Cu2 . . 120.96(7) ?
B2 Si2 Cu2 . . 62.02(8) ?
Cu1 Si2 Cu2 . . 70.219(19) ?

loop_
_geom_bond_atom_site_label_1
_geom_bond_atom_site_label_2
_geom_bond_site_symmetry_2
_geom_bond_distance
_geom_bond_publ_flag
C1 C6 . 1.407(3) ?
C1 C2 . 1.408(3) ?
C1 N1 . 1.455(3) ?
C2 C3 . 1.390(3) ?
C2 C10 . 1.526(3) ?
C3 C4 . 1.387(3) ?
C4 C5 . 1.388(4) ?
C5 C6 . 1.391(3) ?
C6 C7 . 1.519(3) ?
C7 C8 . 1.535(3) ?
C7 C9 . 1.536(3) ?
C10 C12 . 1.522(4) ?
C10 C11 . 1.533(4) ?
C13 N2 . 1.295(3) ?
C13 N1 . 1.372(3) ?
C13 C14 . 1.511(3) ?
C14 C15 . 1.384(3) ?
C14 C19 . 1.393(3) ?
C15 C16 . 1.391(3) ?
C16 C17 . 1.375(4) ?
C17 C18 . 1.383(4) ?
C18 C19 . 1.391(3) ?
C20 C23 . 1.534(3) ?
C20 C22 . 1.535(3) ?
C20 C21 . 1.547(3) ?
C20 P1 . 1.887(2) ?
C24 C26 . 1.535(3) ?
C24 C25 . 1.536(3) ?
C24 C27 . 1.536(3) ?
C24 P1 . 1.876(2) ?
C28 C33 . 1.406(3) ?
C28 C29 . 1.410(3) ?
C28 B1 . 1.592(3) ?
C29 C30 . 1.389(4) ?
C30 C31 . 1.384(4) ?
C31 C32 . 1.380(4) ?
C32 C33 . 1.381(4) ?
C34 C35 . 1.406(3) ?
C34 C39 . 1.412(3) ?
C34 N3 . 1.466(3) ?
C35 C36 . 1.402(3) ?
C35 C43 . 1.517(3) ?
C36 C37 . 1.379(3) ?
C37 C38 . 1.382(3) ?
C38 C39 . 1.393(3) ?
C39 C40 . 1.522(3) ?
C40 C42 . 1.534(4) ?
C40 C41 . 1.535(3) ?
C43 C44 . 1.532(3) ?
C43 C45 . 1.540(3) ?
C46 N4 . 1.293(3) ?
C46 N3 . 1.377(3) ?
C46 C47 . 1.498(3) ?
C47 C48 . 1.391(3) ?
C47 C52 . 1.391(3) ?
C48 C49 . 1.386(4) ?
C49 C50 . 1.384(4) ?
C50 C51 . 1.384(4) ?
C51 C52 . 1.382(4) ?
C53 C55 . 1.531(3) ?
C53 C54 . 1.532(3) ?
C53 C56 . 1.534(3) ?
C53 P2 . 1.876(2) ?
C57 C58 . 1.531(3) ?
C57 C59 . 1.532(3) ?
C57 C60 . 1.538(3) ?
C57 P2 . 1.880(2) ?
C61 C62 . 1.405(3) ?
C61 C66 . 1.407(3) ?
C61 B2 . 1.602(3) ?
C62 C63 . 1.393(4) ?
C63 C64 . 1.379(4) ?
C64 C65 . 1.384(4) ?
C65 C66 . 1.393(4) ?
C67 P3 . 1.817(3) ?
C68 P3 . 1.818(2) ?
C69 P3 . 1.816(2) ?
C70 C71 . 1.390000 ?
C70 C75 . 1.390000 ?
C71 C72 . 1.390000 ?
C72 C73 . 1.390000 ?
C73 C74 . 1.390000 ?
C74 C75 . 1.390000 ?
C76 C77 . 1.390000 ?
C76 C81 . 1.390000 ?
C77 C78 . 1.390000 ?
C78 C79 . 1.390000 ?
C79 C80 . 1.390000 ?
C80 C81 . 1.390000 ?
B1 P1 . 1.911(3) ?
B1 Si1 . 1.921(3) ?
B1 Cu2 . 2.265(3) ?
B2 P2 . 1.907(3) ?
B2 Si2 . 1.928(2) ?
B2 Cu2 . 2.264(3) ?
Cu1 P3 . 2.2589(7) ?
Cu1 Si1 . 2.3192(7) ?
Cu1 Si2 . 2.3364(7) ?
Cu1 Cu2 . 2.7229(4) ?
Cu2 Si2 . 2.3971(7) ?
Cu2 Si1 . 2.4210(7) ?
N1 Si1 . 1.8323(19) ?
N2 P1 . 1.6628(19) ?
N3 Si2 . 1.8382(19) ?
N4 P2 . 1.655(2) ?
